data_1505614
loop_
_publ_author_name
'Kamplain, Justin W.'
'Lynch, Vincent M.'
'Bielawski, Christopher W.'

_publ_section_title
;
 Synthesis and study of differentially substituted
 dibenzotetraazafulvalenes.
;
_journal_issue 26
_journal_name_full 'Organic letters'
_journal_page_first 5401
_journal_page_last 5404
_journal_paper_doi 10.1021/ol702230r
_journal_volume 9
_journal_year 2007
_chemical_formula_sum 'C36 H32 Br8 N8'
_chemical_formula_weight 1215.98
_chemical_name_systematic
;
 ?
;
_space_group_IT_number 15
_symmetry_cell_setting monoclinic
_symmetry_space_group_name_Hall '-C 2yc'
_symmetry_space_group_name_H-M 'C 1 2/c 1'
_atom_sites_solution_hydrogens geom
_atom_sites_solution_primary direct
_atom_sites_solution_secondary difmap
_audit_creation_method SHELXL-97
_cell_angle_alpha 90.00
_cell_angle_beta 108.213(1)
_cell_angle_gamma 90.00
_cell_formula_units_Z 8
_cell_length_a 36.0899(8)
_cell_length_b 7.7059(2)
_cell_length_c 14.9303(3)
_cell_measurement_reflns_used 3680
_cell_measurement_temperature 153(2)
_cell_measurement_theta_max 27.5
_cell_measurement_theta_min 1
_cell_volume 3944.17(16)
_computing_cell_refinement 'Collect software, Nonius B.V. 1998'
_computing_data_collection 'Collect software, Nonius B.V. 1998'
_computing_data_reduction
;
DENZO and Scalepack (Otwinoski and Minor, 1997)
;
_computing_molecular_graphics 'XP SHELXTL/PC, Siemens Analytical'
_computing_structure_refinement 'XL SHELXTL/PC, Siemens Analytical'
_computing_structure_solution
;

SIR97 - Altomare A., Burla M.C., Camalli M., Cascarano G.L., Giacovazzo C., 
Guagliardi A., Moliterni A.G.G., Polidori G.,Spagna R.
;
_diffrn_ambient_temperature 153(2)
_diffrn_measured_fraction_theta_full 0.991
_diffrn_measured_fraction_theta_max 0.991
_diffrn_measurement_device_type 'Nonius Kappa CCD'
_diffrn_measurement_method \w-scans
_diffrn_radiation_monochromator graphite
_diffrn_radiation_source 'fine-focus sealed tube'
_diffrn_radiation_type MoK\a
_diffrn_radiation_wavelength 0.71073
_diffrn_reflns_av_R_equivalents 0.0000
_diffrn_reflns_av_sigmaI/netI 0.0655
_diffrn_reflns_limit_h_max 46
_diffrn_reflns_limit_h_min -46
_diffrn_reflns_limit_k_max 9
_diffrn_reflns_limit_k_min -9
_diffrn_reflns_limit_l_max 18
_diffrn_reflns_limit_l_min -19
_diffrn_reflns_number 4403
_diffrn_reflns_theta_full 27.30
_diffrn_reflns_theta_max 27.30
_diffrn_reflns_theta_min 2.98
_exptl_absorpt_coefficient_mu 8.173
_exptl_absorpt_correction_T_max 0.56
_exptl_absorpt_correction_T_min 0.47
_exptl_absorpt_correction_type multi-scan
_exptl_absorpt_process_details 'Denzo and Scalepack'
_exptl_crystal_colour red
_exptl_crystal_density_diffrn 2.048
_exptl_crystal_density_method 'not measured'
_exptl_crystal_description prisms
_exptl_crystal_F_000 2336
_exptl_crystal_size_max 0.14
_exptl_crystal_size_mid 0.09
_exptl_crystal_size_min 0.07
_refine_diff_density_max 0.948
_refine_diff_density_min -1.806
_refine_diff_density_rms 0.227
_refine_ls_extinction_method none
_refine_ls_goodness_of_fit_ref 1.243
_refine_ls_hydrogen_treatment constr
_refine_ls_matrix_type full
_refine_ls_number_parameters 240
_refine_ls_number_reflns 4403
_refine_ls_number_restraints 0
_refine_ls_restrained_S_all 1.243
_refine_ls_R_factor_all 0.0846
_refine_ls_R_factor_gt 0.0597
_refine_ls_shift/su_max 0.002
_refine_ls_shift/su_mean 0.000
_refine_ls_structure_factor_coef Fsqd
_refine_ls_weighting_details 'calc w=1/[\s^2^(Fo^2^)+(0.01P)^2^+22.5P] where P=(Fo^2^+2Fc^2^)/3'
_refine_ls_weighting_scheme calc
_refine_ls_wR_factor_gt 0.0947
_refine_ls_wR_factor_ref 0.1018
_reflns_number_gt 3448
_reflns_number_total 4403
_reflns_threshold_expression >2sigma(I)
_cod_data_source_file ol702230r-file003.cif
_cod_data_source_block c-dibr2
_cod_depositor_comments
;
The following automatic conversions were performed:

'_symmetry_cell_setting' value 'Monoclinic' changed to 'monoclinic'
according to /home/saulius/struct/CIF-dictionaries/cif_core.dic
dictionary named 'cif_core.dic' version 2.4.1 from 2010-06-29.

Automatic conversion script
Id: cif_fix_values 1715 2011-07-08 13:25:40Z adriana 
;
_cod_original_sg_symbol_H-M C2/c
_cod_database_code 1505614

loop_
_symmetry_equiv_pos_as_xyz
'x, y, z'
'-x, y, -z+1/2'
'x+1/2, y+1/2, z'
'-x+1/2, y+1/2, -z+1/2'
'-x, -y, -z'
'x, -y, z-1/2'
'-x+1/2, -y+1/2, -z'
'x+1/2, -y+1/2, z-1/2'

loop_
_atom_site_label
_atom_site_type_symbol
_atom_site_fract_x
_atom_site_fract_y
_atom_site_fract_z
_atom_site_U_iso_or_equiv
_atom_site_adp_type
_atom_site_occupancy
_atom_site_symmetry_multiplicity
_atom_site_calc_flag
_atom_site_refinement_flags
Br1 Br 0.422729(19) 0.71432(10) 0.36348(5) 0.02531(18) Uani 1 1 d .
Br2 Br 0.43768(2) 0.87415(10) 0.58247(5) 0.02626(18) Uani 1 1 d .
Br3 Br 0.821134(19) 0.52781(9) 0.58956(5) 0.02533(18) Uani 1 1 d .
Br4 Br 0.826556(19) 0.89363(9) 0.72150(5) 0.02489(17) Uani 1 1 d .
N1 N 0.57774(15) 0.6424(7) 0.4762(4) 0.0185(12) Uani 1 1 d .
N2 N 0.58800(15) 0.7805(7) 0.6170(4) 0.0181(12) Uani 1 1 d .
N3 N 0.66827(15) 0.5824(7) 0.5360(4) 0.0171(12) Uani 1 1 d .
N4 N 0.67303(15) 0.8114(7) 0.6377(4) 0.0171(11) Uani 1 1 d .
C1 C 0.60715(18) 0.7039(8) 0.5566(4) 0.0161(13) Uani 1 1 d .
C2 C 0.54184(18) 0.6901(8) 0.4844(4) 0.0156(13) Uani 1 1 d .
C3 C 0.50454(19) 0.6726(8) 0.4227(5) 0.0189(14) Uani 1 1 d .
H3 H 0.5002 0.6221 0.3622 0.023 Uiso 1 1 calc R
C4 C 0.47344(18) 0.7311(8) 0.4514(4) 0.0176(14) Uani 1 1 d .
C5 C 0.47964(19) 0.7996(9) 0.5390(5) 0.0206(15) Uani 1 1 d .
C6 C 0.51745(19) 0.8208(8) 0.6031(5) 0.0189(14) Uani 1 1 d .
H6 H 0.5216 0.8692 0.6640 0.023 Uiso 1 1 calc R
C7 C 0.54790(18) 0.7679(8) 0.5730(4) 0.0164(14) Uani 1 1 d .
C8 C 0.5828(2) 0.6456(9) 0.3820(4) 0.0220(15) Uani 1 1 d .
H8A H 0.5736 0.5358 0.3495 0.033 Uiso 1 1 calc R
H8B H 0.6104 0.6616 0.3885 0.033 Uiso 1 1 calc R
H8C H 0.5676 0.7417 0.3452 0.033 Uiso 1 1 calc R
C9 C 0.6034(2) 0.7662(10) 0.7202(4) 0.0241(16) Uani 1 1 d .
H9A H 0.5957 0.8688 0.7490 0.036 Uiso 1 1 calc R
H9B H 0.6319 0.7582 0.7397 0.036 Uiso 1 1 calc R
H9C H 0.5927 0.6619 0.7408 0.036 Uiso 1 1 calc R
C10 C 0.64611(18) 0.6981(8) 0.5742(4) 0.0155(13) Uani 1 1 d .
C11 C 0.70722(18) 0.6262(8) 0.5760(4) 0.0157(13) Uani 1 1 d .
C12 C 0.73991(18) 0.5522(8) 0.5633(4) 0.0178(14) Uani 1 1 d .
H12 H 0.7380 0.4531 0.5242 0.021 Uiso 1 1 calc R
C13 C 0.77632(17) 0.6280(8) 0.6101(4) 0.0170(14) Uani 1 1 d .
C14 C 0.77900(18) 0.7740(8) 0.6654(5) 0.0192(14) Uani 1 1 d .
C15 C 0.74561(18) 0.8449(8) 0.6805(5) 0.0200(15) Uani 1 1 d .
H15 H 0.7474 0.9435 0.7197 0.024 Uiso 1 1 calc R
C16 C 0.71036(18) 0.7678(8) 0.6369(4) 0.0163(13) Uani 1 1 d .
C17 C 0.6557(2) 0.4065(9) 0.5074(5) 0.0281(17) Uani 1 1 d .
H17A H 0.6561 0.3870 0.4428 0.042 Uiso 1 1 calc R
H17B H 0.6291 0.3894 0.5100 0.042 Uiso 1 1 calc R
H17C H 0.6734 0.3242 0.5500 0.042 Uiso 1 1 calc R
C18 C 0.6629(2) 0.9950(9) 0.6441(5) 0.0220(14) Uani 1 1 d .
H18A H 0.6538 1.0113 0.6990 0.033 Uiso 1 1 calc R
H18B H 0.6421 1.0284 0.5867 0.033 Uiso 1 1 calc R
H18C H 0.6859 1.0673 0.6510 0.033 Uiso 1 1 calc R

loop_
_atom_site_aniso_label
_atom_site_aniso_U_11
_atom_site_aniso_U_22
_atom_site_aniso_U_33
_atom_site_aniso_U_23
_atom_site_aniso_U_13
_atom_site_aniso_U_12
Br1 0.0160(3) 0.0330(4) 0.0246(4) -0.0015(3) 0.0030(3) -0.0006(3)
Br2 0.0202(3) 0.0306(4) 0.0316(4) -0.0037(3) 0.0133(3) -0.0001(3)
Br3 0.0206(3) 0.0283(4) 0.0284(4) 0.0025(3) 0.0096(3) 0.0076(3)
Br4 0.0167(3) 0.0250(4) 0.0308(4) -0.0001(3) 0.0042(3) -0.0030(3)
N1 0.019(3) 0.020(3) 0.016(3) -0.005(2) 0.003(2) -0.001(2)
N2 0.017(3) 0.025(3) 0.014(3) -0.002(2) 0.009(2) -0.006(2)
N3 0.011(3) 0.015(3) 0.025(3) -0.004(2) 0.004(2) -0.002(2)
N4 0.016(3) 0.013(3) 0.023(3) -0.004(2) 0.007(2) -0.002(2)
C1 0.019(3) 0.016(3) 0.013(3) -0.003(3) 0.004(3) -0.002(3)
C2 0.017(3) 0.013(3) 0.018(3) 0.004(3) 0.008(3) 0.001(3)
C3 0.021(3) 0.018(3) 0.018(3) -0.003(3) 0.006(3) 0.001(3)
C4 0.013(3) 0.015(3) 0.021(3) 0.002(3) 0.000(3) 0.000(3)
C5 0.020(3) 0.020(4) 0.027(4) 0.005(3) 0.015(3) 0.001(3)
C6 0.022(3) 0.018(3) 0.019(3) -0.002(3) 0.010(3) -0.003(3)
C7 0.019(3) 0.013(3) 0.016(3) 0.000(3) 0.003(3) -0.002(3)
C8 0.025(4) 0.029(4) 0.015(3) -0.007(3) 0.011(3) -0.003(3)
C9 0.022(4) 0.033(4) 0.017(3) -0.008(3) 0.006(3) -0.006(3)
C10 0.020(3) 0.013(3) 0.012(3) -0.001(3) 0.003(3) 0.001(3)
C11 0.014(3) 0.018(3) 0.014(3) 0.006(3) 0.003(3) 0.001(3)
C12 0.019(3) 0.016(3) 0.018(3) 0.002(3) 0.006(3) 0.000(3)
C13 0.013(3) 0.021(3) 0.018(3) 0.007(3) 0.006(3) 0.008(3)
C14 0.017(3) 0.018(3) 0.023(4) 0.007(3) 0.007(3) 0.000(3)
C15 0.015(3) 0.019(3) 0.024(4) -0.003(3) 0.003(3) -0.002(3)
C16 0.013(3) 0.015(3) 0.020(3) 0.002(3) 0.004(3) 0.001(3)
C17 0.031(4) 0.020(4) 0.036(4) -0.007(3) 0.013(3) -0.006(3)
C18 0.027(3) 0.018(3) 0.021(3) -0.001(3) 0.007(3) 0.002(3)

loop_
_atom_type_symbol
_atom_type_description
_atom_type_scat_dispersion_real
_atom_type_scat_dispersion_imag
_atom_type_scat_source
C C 0.0033 0.0016 'International Tables Vol C Tables 4.2.6.8 and 6.1.1.4'
H H 0.0000 0.0000 'International Tables Vol C Tables 4.2.6.8 and 6.1.1.4'
N N 0.0061 0.0033 'International Tables Vol C Tables 4.2.6.8 and 6.1.1.4'
Br Br -0.2901 2.4595 'International Tables Vol C Tables 4.2.6.8 and 6.1.1.4'

loop_
_geom_angle_atom_site_label_1
_geom_angle_atom_site_label_2
_geom_angle_atom_site_label_3
_geom_angle
C2 N1 C1 108.1(5)
C2 N1 C8 118.5(5)
C1 N1 C8 121.4(5)
C7 N2 C1 108.1(5)
C7 N2 C9 119.0(5)
C1 N2 C9 122.3(5)
C11 N3 C10 107.2(5)
C11 N3 C17 122.4(5)
C10 N3 C17 122.5(5)
C16 N4 C10 107.9(5)
C16 N4 C18 119.6(5)
C10 N4 C18 120.1(5)
C10 C1 N1 128.0(6)
C10 C1 N2 125.0(6)
N1 C1 N2 107.0(5)
C3 C2 N1 131.1(6)
C3 C2 C7 120.2(6)
N1 C2 C7 108.7(5)
C2 C3 C4 118.3(6)
C2 C3 H3 120.9
C4 C3 H3 120.8
C5 C4 C3 120.9(6)
C5 C4 Br1 121.7(5)
C3 C4 Br1 117.5(5)
C4 C5 C6 122.1(6)
C4 C5 Br2 122.2(5)
C6 C5 Br2 115.8(5)
C7 C6 C5 116.5(6)
C7 C6 H6 121.7
C5 C6 H6 121.7
C6 C7 N2 130.1(6)
C6 C7 C2 122.0(6)
N2 C7 C2 107.9(5)
N1 C8 H8A 109.5
N1 C8 H8B 109.5
H8A C8 H8B 109.5
N1 C8 H8C 109.5
H8A C8 H8C 109.5
H8B C8 H8C 109.5
N2 C9 H9A 109.5
N2 C9 H9B 109.5
H9A C9 H9B 109.5
N2 C9 H9C 109.5
H9A C9 H9C 109.5
H9B C9 H9C 109.5
C1 C10 N4 124.2(6)
C1 C10 N3 128.5(6)
N4 C10 N3 107.3(5)
C12 C11 N3 129.6(6)
C12 C11 C16 120.9(6)
N3 C11 C16 109.5(5)
C11 C12 C13 117.8(6)
C11 C12 H12 121.1
C13 C12 H12 121.1
C14 C13 C12 121.0(6)
C14 C13 Br3 121.5(5)
C12 C13 Br3 117.4(5)
C13 C14 C15 120.6(6)
C13 C14 Br4 123.0(5)
C15 C14 Br4 116.3(5)
C16 C15 C14 118.2(6)
C16 C15 H15 120.9
C14 C15 H15 120.9
C15 C16 N4 130.5(6)
C15 C16 C11 121.3(6)
N4 C16 C11 108.1(5)
N3 C17 H17A 109.5
N3 C17 H17B 109.5
H17A C17 H17B 109.5
N3 C17 H17C 109.5
H17A C17 H17C 109.5
H17B C17 H17C 109.5
N4 C18 H18A 109.5
N4 C18 H18B 109.5
H18A C18 H18B 109.5
N4 C18 H18C 109.5
H18A C18 H18C 109.5
H18B C18 H18C 109.5

loop_
_geom_bond_atom_site_label_1
_geom_bond_atom_site_label_2
_geom_bond_distance
Br1 C4 1.894(6)
Br2 C5 1.913(6)
Br3 C13 1.901(6)
Br4 C14 1.897(6)
N1 C2 1.389(8)
N1 C1 1.412(8)
N1 C8 1.474(8)
N2 C7 1.393(8)
N2 C1 1.425(8)
N2 C9 1.469(8)
N3 C11 1.386(8)
N3 C10 1.429(8)
N3 C17 1.451(8)
N4 C16 1.392(8)
N4 C10 1.424(8)
N4 C18 1.472(8)
C1 C10 1.348(8)
C2 C3 1.380(9)
C2 C7 1.406(9)
C3 C4 1.395(9)
C3 H3 0.9500
C4 C5 1.363(9)
C5 C6 1.410(9)
C6 C7 1.373(9)
C6 H6 0.9500
C8 H8A 0.9800
C8 H8B 0.9800
C8 H8C 0.9800
C9 H9A 0.9800
C9 H9B 0.9800
C9 H9C 0.9800
C11 C12 1.376(9)
C11 C16 1.403(9)
C12 C13 1.408(9)
C12 H12 0.9500
C13 C14 1.381(9)
C14 C15 1.404(9)
C15 C16 1.370(8)
C15 H15 0.9500
C17 H17A 0.9800
C17 H17B 0.9800
C17 H17C 0.9800
C18 H18A 0.9800
C18 H18B 0.9800
C18 H18C 0.9800

loop_
_geom_torsion_atom_site_label_1
_geom_torsion_atom_site_label_2
_geom_torsion_atom_site_label_3
_geom_torsion_atom_site_label_4
_geom_torsion
C2 N1 C1 C10 -174.5(6)
C8 N1 C1 C10 -32.6(10)
C2 N1 C1 N2 3.8(7)
C8 N1 C1 N2 145.6(6)
C7 N2 C1 C10 177.3(6)
C9 N2 C1 C10 -38.5(10)
C7 N2 C1 N1 -1.0(7)
C9 N2 C1 N1 143.1(6)
C1 N1 C2 C3 174.8(7)
C8 N1 C2 C3 31.7(10)
C1 N1 C2 C7 -5.1(7)
C8 N1 C2 C7 -148.3(6)
N1 C2 C3 C4 178.9(6)
C7 C2 C3 C4 -1.1(9)
C2 C3 C4 C5 -1.6(10)
C2 C3 C4 Br1 177.5(5)
C3 C4 C5 C6 2.4(10)
Br1 C4 C5 C6 -176.7(5)
C3 C4 C5 Br2 -177.9(5)
Br1 C4 C5 Br2 3.0(8)
C4 C5 C6 C7 -0.3(10)
Br2 C5 C6 C7 180.0(5)
C5 C6 C7 N2 175.9(6)
C5 C6 C7 C2 -2.5(10)
C1 N2 C7 C6 179.3(7)
C9 N2 C7 C6 33.8(10)
C1 N2 C7 C2 -2.1(7)
C9 N2 C7 C2 -147.6(6)
C3 C2 C7 C6 3.3(10)
N1 C2 C7 C6 -176.8(6)
C3 C2 C7 N2 -175.5(6)
N1 C2 C7 N2 4.5(7)
N1 C1 C10 N4 157.0(6)
N2 C1 C10 N4 -21.0(10)
N1 C1 C10 N3 -23.5(11)
N2 C1 C10 N3 158.5(6)
C16 N4 C10 C1 -179.5(6)
C18 N4 C10 C1 -37.7(9)
C16 N4 C10 N3 0.9(7)
C18 N4 C10 N3 142.8(5)
C11 N3 C10 C1 -179.4(6)
C17 N3 C10 C1 -29.9(10)
C11 N3 C10 N4 0.1(6)
C17 N3 C10 N4 149.6(6)
C10 N3 C11 C12 178.9(6)
C17 N3 C11 C12 29.4(10)
C10 N3 C11 C16 -1.1(7)
C17 N3 C11 C16 -150.6(6)
N3 C11 C12 C13 177.2(6)
C16 C11 C12 C13 -2.8(9)
C11 C12 C13 C14 -1.2(9)
C11 C12 C13 Br3 -178.6(4)
C12 C13 C14 C15 3.4(10)
Br3 C13 C14 C15 -179.3(5)
C12 C13 C14 Br4 -174.5(5)
Br3 C13 C14 Br4 2.8(8)
C13 C14 C15 C16 -1.5(10)
Br4 C14 C15 C16 176.5(5)
C14 C15 C16 N4 -178.7(6)
C14 C15 C16 C11 -2.5(9)
C10 N4 C16 C15 175.0(7)
C18 N4 C16 C15 32.9(10)
C10 N4 C16 C11 -1.6(7)
C18 N4 C16 C11 -143.6(6)
C12 C11 C16 C15 4.7(9)
N3 C11 C16 C15 -175.3(6)
C12 C11 C16 N4 -178.3(6)
N3 C11 C16 N4 1.7(7)

loop_
_cod_related_entry_id
_cod_related_entry_database
_cod_related_entry_code
1 ChemSpider 30651654
